data_4506848
loop_
_publ_author_name
'Bhattacharya, Suman'
'Saha, Binoy K.'

_publ_section_title
;
 Uniaxial Negative Thermal Expansion in an Organic Complex Caused by
 Sliding of Layers
;
_journal_issue 10
_journal_name_full 'Crystal Growth &amp; Design'
_journal_page_first 4716
_journal_paper_doi 10.1021/cg300980s
_journal_volume 12
_journal_year 2012
_chemical_formula_moiety 'C9 H6 O6, C8 H11 N1, H2O'
_chemical_formula_sum 'C17 H19 N O7'
_chemical_formula_weight 349.33
_chemical_name_common BTA.DMA.H2O-165
_chemical_name_systematic
;
 benzene-1,3,5-tricarboxylic acid, 2,6-dimethylaniline, hydrate
;
_space_group_crystal_system triclinic
_space_group_IT_number 2
_space_group_name_Hall '-P 1'
_space_group_name_H-M_alt 'P -1'
_symmetry_space_group_name_Hall '-P 1'
_symmetry_space_group_name_H-M 'P -1'
_atom_sites_solution_hydrogens geom
_atom_sites_solution_primary direct
_atom_sites_solution_secondary difmap
_audit_creation_date 2012-06-30
_audit_creation_method
;
  Olex2 1.1
  (compiled Nov  1 2011 20:42:30, GUI svn.r3906)
;
_cell_angle_alpha 90.157(6)
_cell_angle_beta 102.521(9)
_cell_angle_gamma 95.439(9)
_cell_formula_units_Z 4
_cell_length_a 8.3768(13)
_cell_length_b 13.7290(10)
_cell_length_c 14.5547(10)
_cell_measurement_reflns_used 5604
_cell_measurement_temperature 165(2)
_cell_measurement_theta_max 29.3226
_cell_measurement_theta_min 2.5921
_cell_volume 1626.2(3)
_computing_cell_refinement
;
CrysAlisPro, Oxford Diffraction Ltd.,
Version 1.171.34.44 (release 25-10-2010 CrysAlis171 .NET)
(compiled Oct 25 2010,18:11:34)
;
_computing_data_collection
;
CrysAlisPro, Oxford Diffraction Ltd.,
Version 1.171.34.44 (release 25-10-2010 CrysAlis171 .NET)
(compiled Oct 25 2010,18:11:34)
;
_computing_data_reduction
;
CrysAlisPro, Oxford Diffraction Ltd.,
Version 1.171.34.44 (release 25-10-2010 CrysAlis171 .NET)
(compiled Oct 25 2010,18:11:34)
;
_computing_molecular_graphics
;
O. V. Dolomanov, L. J. Bourhis, R. J. Gildea, J. A. K. Howard and H. Puschmann,
OLEX2: a complete structure solution, refinement and analysis program.
J. Appl. Cryst. (2009). 42, 339-341.
;
_computing_publication_material
;
O. V. Dolomanov, L. J. Bourhis, R. J. Gildea, J. A. K. Howard and H. Puschmann,
OLEX2: a complete structure solution, refinement and analysis program.
J. Appl. Cryst. (2009). 42, 339-341.
;
_computing_structure_refinement
;
SHELXL, G.M. Sheldrick, Acta Cryst.
2008). A64, 112-122
;
_computing_structure_solution 'SHELXS-97 (Sheldrick, 1990)'
_diffrn_ambient_temperature 165(2)
_diffrn_detector_area_resol_mean 15.9821
_diffrn_measured_fraction_theta_full 0.999
_diffrn_measured_fraction_theta_max 0.832
_diffrn_measurement_details
;
  1 omega  -34.00   -8.00   1.0000    8.0000
omega____ theta____ kappa____ phi______ frames
    -      -17.3397  -37.0000  120.0000 26

  2 omega  -20.00   18.00   1.0000    8.0000
omega____ theta____ kappa____ phi______ frames
    -      -17.3397 -100.0000  -50.0000 38

  3 omega  -92.00  -65.00   1.0000    8.0000
omega____ theta____ kappa____ phi______ frames
    -      -17.3397  179.0000  -60.0000 27

  4 omega  -11.00   81.00   1.0000    8.0000
omega____ theta____ kappa____ phi______ frames
    -       19.1366   77.0000  -90.0000 92

  5 omega  -32.00   92.00   1.0000    8.0000
omega____ theta____ kappa____ phi______ frames
    -       19.1366    0.0000  -90.0000 124

  6 omega  -24.00   62.00   1.0000    8.0000
omega____ theta____ kappa____ phi______ frames
    -       19.1366 -100.0000  124.0000 86
;
_diffrn_measurement_device_type 'Xcalibur, Eos'
_diffrn_measurement_method '\w scans'
_diffrn_orient_matrix_UB_11 0.0246320000
_diffrn_orient_matrix_UB_12 0.0172542000
_diffrn_orient_matrix_UB_13 0.0474024000
_diffrn_orient_matrix_UB_21 0.0799522000
_diffrn_orient_matrix_UB_22 -0.0138748000
_diffrn_orient_matrix_UB_23 0.0018397000
_diffrn_orient_matrix_UB_31 0.0239659000
_diffrn_orient_matrix_UB_32 0.0469501000
_diffrn_orient_matrix_UB_33 -0.0155479000
_diffrn_radiation_monochromator graphite
_diffrn_radiation_type 'Mo K\a'
_diffrn_radiation_wavelength 0.7107
_diffrn_reflns_av_R_equivalents 0.0279
_diffrn_reflns_av_unetI/netI 0.0574
_diffrn_reflns_limit_h_max 11
_diffrn_reflns_limit_h_min -9
_diffrn_reflns_limit_k_max 18
_diffrn_reflns_limit_k_min -18
_diffrn_reflns_limit_l_max 20
_diffrn_reflns_limit_l_min -18
_diffrn_reflns_number 13511
_diffrn_reflns_theta_full 25.00
_diffrn_reflns_theta_max 29.39
_diffrn_reflns_theta_min 2.60
_diffrn_source 'Enhance (Mo) X-ray Source'
_exptl_absorpt_coefficient_mu 0.112
_exptl_absorpt_correction_T_max 0.982
_exptl_absorpt_correction_T_min 0.967
_exptl_absorpt_correction_type multi-scan
_exptl_absorpt_process_details
;
CrysAlisPro, Oxford Diffraction Ltd.,
Version 1.171.34.44 (release 25-10-2010 CrysAlis171 .NET)
(compiled Oct 25 2010,18:11:34)
Empirical absorption correction using spherical harmonics,
 implemented in SCALE3 ABSPACK scaling algorithm.
;
_exptl_crystal_colour colorless
_exptl_crystal_density_diffrn 1.427
_exptl_crystal_density_method 'not measured'
_exptl_crystal_description plate
_exptl_crystal_F_000 736
_exptl_crystal_size_max 0.34
_exptl_crystal_size_mid 0.25
_exptl_crystal_size_min 0.16
_refine_diff_density_max 0.282
_refine_diff_density_min -0.244
_refine_diff_density_rms 0.048
_refine_ls_extinction_method none
_refine_ls_goodness_of_fit_ref 0.997
_refine_ls_hydrogen_treatment mixed
_refine_ls_matrix_type full
_refine_ls_number_parameters 540
_refine_ls_number_reflns 8974
_refine_ls_number_restraints 16
_refine_ls_restrained_S_all 0.997
_refine_ls_R_factor_all 0.0799
_refine_ls_R_factor_gt 0.0478
_refine_ls_shift/su_max 0.001
_refine_ls_shift/su_mean 0.000
_refine_ls_structure_factor_coef Fsqd
_refine_ls_weighting_details 'calc w=1/[\s^2^(Fo^2^)+(0.0515P)^2^+0.0000P] where P=(Fo^2^+2Fc^2^)/3'
_refine_ls_weighting_scheme calc
_refine_ls_wR_factor_gt 0.1029
_refine_ls_wR_factor_ref 0.1177
_reflns_number_gt 5047
_reflns_number_total 8974
_reflns_threshold_expression >2sigma(I)
_cod_data_source_file cg300980s_si_001.cif
_cod_data_source_block BTA.DMA.H2O-165
_cod_database_code 4506848

loop_
_space_group_symop_id
_space_group_symop_operation_xyz
1 'x, y, z'
2 '-x, -y, -z'

loop_
_atom_site_label
_atom_site_type_symbol
_atom_site_fract_x
_atom_site_fract_y
_atom_site_fract_z
_atom_site_U_iso_or_equiv
_atom_site_adp_type
_atom_site_occupancy
_atom_site_symmetry_multiplicity
_atom_site_calc_flag
_atom_site_refinement_flags
_atom_site_disorder_assembly
_atom_site_disorder_group
O13 O 1.0706(2) 0.60150(12) 0.59243(11) 0.0516(4) Uani 1 1 d D . .
H13B H 1.015(4) 0.555(2) 0.613(2) 0.157(17) Uiso 1 1 d D . .
H13C H 1.157(7) 0.572(7) 0.600(5) 0.236 Uiso 0.50 1 d PD . .
H13A H 1.040(6) 0.611(3) 0.5339(10) 0.062(16) Uiso 0.50 1 d PD A 1
O14 O 0.6524(3) 0.4662(2) 0.43264(19) 0.0248(6) Uani 0.50 1 d PD B 2
H14A H 0.675(5) 0.472(3) 0.4927(8) 0.037 Uiso 0.50 1 d PD C 2
H14B H 0.603(5) 0.514(2) 0.408(3) 0.037 Uiso 0.50 1 d PD D 2
O15 O 0.6447(4) 0.5273(3) 0.4529(2) 0.0295(7) Uani 0.50 1 d PD E 1
H15A H 0.725(4) 0.561(3) 0.437(3) 0.057(15) Uiso 0.50 1 d PD F 1
H15B H 0.571(6) 0.568(4) 0.444(5) 0.13(3) Uiso 0.50 1 d PD G 1
C1 C 1.0200(2) 0.41200(11) 0.88854(10) 0.0171(4) Uani 1 1 d . . .
C2 C 0.9343(2) 0.44129(11) 0.80185(10) 0.0178(4) Uani 1 1 d . . .
H2X H 0.9640 0.5018 0.7786 0.021 Uiso 1 1 calc R . .
C3 C 0.8040(2) 0.37995(11) 0.74998(10) 0.0183(4) Uani 1 1 d . . .
C4 C 0.7610(2) 0.28966(11) 0.78528(11) 0.0179(4) Uani 1 1 d . . .
H4 H 0.6736 0.2487 0.7508 0.021 Uiso 1 1 calc R . .
C5 C 0.8473(2) 0.25989(11) 0.87147(10) 0.0162(3) Uani 1 1 d . . .
C6 C 0.9774(2) 0.32169(11) 0.92309(11) 0.0175(4) Uani 1 1 d . . .
H6X H 1.0357 0.3023 0.9809 0.021 Uiso 1 1 calc R . .
C7 C 0.7122(2) 0.40960(12) 0.65597(11) 0.0235(4) Uani 1 1 d . . .
O11 O 0.58335(17) 0.35990(9) 0.61644(8) 0.0398(4) Uani 1 1 d . . .
O12 O 0.77322(15) 0.48620(9) 0.62176(8) 0.0275(3) Uani 1 1 d D . .
H12 H 0.717(4) 0.500(2) 0.5672(14) 0.030(10) Uiso 0.50 1 d PD H 1
C8 C 0.8006(2) 0.16122(11) 0.90642(11) 0.0195(4) Uani 1 1 d . . .
O9 O 0.88701(16) 0.14275(8) 0.98987(8) 0.0256(3) Uani 1 1 d D . .
H9 H 0.859(3) 0.0834(10) 1.0081(15) 0.079(9) Uiso 1 1 d D . .
O10 O 0.69302(15) 0.10447(8) 0.85996(8) 0.0286(3) Uani 1 1 d . . .
C9 C 1.1594(2) 0.47725(12) 0.94430(11) 0.0185(4) Uani 1 1 d . . .
O7 O 1.18704(16) 0.56239(8) 0.91474(8) 0.0285(3) Uani 1 1 d D . .
H7 H 1.267(4) 0.600(3) 0.946(3) 0.058(14) Uiso 0.50 1 d PD . .
O8 O 1.24103(16) 0.44395(9) 1.01892(8) 0.0306(3) Uani 1 1 d D . .
H8 H 1.325(4) 0.481(3) 1.046(3) 0.055(14) Uiso 0.50 1 d PD . .
C10 C 0.63937(19) 0.71040(11) 0.15302(10) 0.0158(3) Uani 1 1 d . . .
C11 C 0.7254(2) 0.68121(11) 0.23974(10) 0.0176(4) Uani 1 1 d . . .
H11 H 0.6961 0.6206 0.2630 0.021 Uiso 1 1 calc R . .
C12 C 0.8554(2) 0.74281(11) 0.29170(10) 0.0182(4) Uani 1 1 d . . .
C13 C 0.89645(19) 0.83336(11) 0.25677(10) 0.0176(4) Uani 1 1 d . . .
H13 H 0.9821 0.8749 0.2920 0.021 Uiso 1 1 calc R . .
C14 C 0.81201(19) 0.86318(11) 0.17018(10) 0.0157(3) Uani 1 1 d . . .
C15 C 0.6830(2) 0.80139(11) 0.11848(11) 0.0167(3) Uani 1 1 d . . .
H15 H 0.6253 0.8208 0.0605 0.020 Uiso 1 1 calc R . .
C16 C 0.5057(2) 0.64412(11) 0.09495(10) 0.0172(4) Uani 1 1 d . . .
O1 O 0.48133(16) 0.55794(8) 0.12325(8) 0.0285(3) Uani 1 1 d D . .
H1 H 0.405(3) 0.521(2) 0.089(2) 0.020(9) Uiso 0.50 1 d PD . .
O2 O 0.42371(15) 0.67717(8) 0.02021(8) 0.0258(3) Uani 1 1 d D . .
H2 H 0.358(4) 0.636(2) -0.016(2) 0.039 Uiso 0.50 1 d PD . .
C17 C 0.9575(2) 0.71192(13) 0.38265(11) 0.0263(4) Uani 1 1 d . . .
O5 O 1.08080(17) 0.76563(10) 0.42069(9) 0.0457(4) Uani 1 1 d . . .
O6 O 0.91053(16) 0.62958(9) 0.41423(8) 0.0322(3) Uani 1 1 d D . .
H6 H 0.953(4) 0.624(3) 0.4723(10) 0.028(10) Uiso 0.50 1 d PD I 2
C18 C 0.8662(2) 0.95983(11) 0.13292(11) 0.0175(4) Uani 1 1 d . . .
O3 O 0.81069(15) 0.97472(7) 0.04582(7) 0.0221(3) Uani 1 1 d . . .
O4 O 0.96229(15) 1.01875(8) 0.18821(8) 0.0254(3) Uani 1 1 d . . .
N1 N 0.23616(19) 0.09649(10) 0.13488(10) 0.0202(3) Uani 1 1 d . . .
H1A H 0.209(3) 0.0919(14) 0.0665(15) 0.047(6) Uiso 1 1 d . . .
H1B H 0.285(3) 0.0372(16) 0.1510(14) 0.051(7) Uiso 1 1 d . . .
H1C H 0.137(3) 0.0873(14) 0.1567(14) 0.044(6) Uiso 1 1 d . . .
C19 C 0.3404(2) 0.18664(11) 0.17103(10) 0.0168(4) Uani 1 1 d . . .
C20 C 0.5040(2) 0.19178(12) 0.16573(11) 0.0212(4) Uani 1 1 d . . .
C21 C 0.6020(2) 0.27757(13) 0.19895(11) 0.0270(4) Uani 1 1 d . . .
H21 H 0.7127 0.2833 0.1970 0.032 Uiso 1 1 calc R . .
C22 C 0.5371(2) 0.35416(12) 0.23476(12) 0.0291(5) Uani 1 1 d . . .
H22 H 0.6038 0.4114 0.2559 0.035 Uiso 1 1 calc R . .
C23 C 0.3743(2) 0.34628(12) 0.23927(12) 0.0268(4) Uani 1 1 d . . .
H23 H 0.3324 0.3983 0.2641 0.032 Uiso 1 1 calc R . .
C24 C 0.2705(2) 0.26192(11) 0.20732(11) 0.0214(4) Uani 1 1 d . . .
C25 C 0.0930(2) 0.25525(13) 0.21289(14) 0.0329(5) Uani 1 1 d . . .
H25A H 0.0729 0.3124 0.2452 0.049 Uiso 1 1 calc R . .
H25B H 0.0673 0.1979 0.2466 0.049 Uiso 1 1 calc R . .
H25C H 0.0251 0.2512 0.1504 0.049 Uiso 1 1 calc R . .
C26 C 0.5759(2) 0.10933(14) 0.12662(13) 0.0310(4) Uani 1 1 d . . .
H26A H 0.6907 0.1270 0.1299 0.047 Uiso 1 1 calc R . .
H26B H 0.5205 0.0963 0.0622 0.047 Uiso 1 1 calc R . .
H26C H 0.5627 0.0518 0.1627 0.047 Uiso 1 1 calc R . .
N2 N 0.6372(2) 0.25894(13) 0.45491(12) 0.0300(4) Uani 1 1 d . . .
H2A H 0.652(3) 0.2984(18) 0.4136(19) 0.077(9) Uiso 1 1 d . . .
H2B H 0.757(3) 0.2475(16) 0.4907(17) 0.071(8) Uiso 1 1 d . . .
H2C H 0.588(3) 0.2907(16) 0.4970(16) 0.059(7) Uiso 1 1 d . . .
C27 C 0.5426(2) 0.16459(14) 0.42125(11) 0.0286(4) Uani 1 1 d . . .
C28 C 0.3790(2) 0.15114(15) 0.42662(12) 0.0349(5) Uani 1 1 d . . .
C29 C 0.2929(3) 0.06124(16) 0.39429(14) 0.0442(6) Uani 1 1 d . . .
H29 H 0.1827 0.0497 0.3966 0.053 Uiso 1 1 calc R . .
C30 C 0.3680(3) -0.01034(16) 0.35917(14) 0.0463(6) Uani 1 1 d . . .
H30 H 0.3087 -0.0700 0.3383 0.056 Uiso 1 1 calc R . .
C31 C 0.5310(3) 0.00559(15) 0.35462(13) 0.0415(5) Uani 1 1 d . . .
H31 H 0.5804 -0.0435 0.3304 0.050 Uiso 1 1 calc R . .
C32 C 0.6225(2) 0.09380(14) 0.38558(12) 0.0322(5) Uani 1 1 d . . .
C33 C 0.2945(3) 0.22883(17) 0.46511(15) 0.0502(6) Uani 1 1 d . . .
H33A H 0.1788 0.2089 0.4544 0.075 Uiso 1 1 calc R . .
H33B H 0.3118 0.2892 0.4340 0.075 Uiso 1 1 calc R . .
H33C H 0.3389 0.2379 0.5315 0.075 Uiso 1 1 calc R . .
C34 C 0.8002(3) 0.11041(16) 0.38045(14) 0.0428(5) Uani 1 1 d . . .
H34A H 0.8245 0.0616 0.3395 0.064 Uiso 1 1 calc R . .
H34B H 0.8681 0.1061 0.4423 0.064 Uiso 1 1 calc R . .
H34C H 0.8215 0.1742 0.3563 0.064 Uiso 1 1 calc R . .

loop_
_atom_site_aniso_label
_atom_site_aniso_U_11
_atom_site_aniso_U_22
_atom_site_aniso_U_33
_atom_site_aniso_U_23
_atom_site_aniso_U_13
_atom_site_aniso_U_12
O13 0.0699(13) 0.0517(10) 0.0420(10) 0.0212(8) 0.0257(9) 0.0197(9)
O14 0.0276(16) 0.0252(14) 0.0188(14) 0.0015(12) -0.0006(11) 0.0012(13)
O15 0.0236(17) 0.038(2) 0.0257(15) 0.0086(15) 0.0021(13) 0.0043(16)
C1 0.0153(9) 0.0184(8) 0.0163(8) -0.0035(6) 0.0020(6) -0.0020(7)
C2 0.0194(9) 0.0155(8) 0.0182(8) -0.0001(6) 0.0045(7) -0.0010(7)
C3 0.0178(9) 0.0200(8) 0.0161(8) -0.0014(6) 0.0021(7) 0.0005(7)
C4 0.0158(9) 0.0183(8) 0.0180(8) -0.0049(6) 0.0019(7) -0.0020(7)
C5 0.0173(9) 0.0135(8) 0.0182(8) -0.0006(6) 0.0047(7) 0.0014(7)
C6 0.0167(9) 0.0188(8) 0.0163(8) -0.0015(6) 0.0022(7) 0.0020(7)
C7 0.0272(10) 0.0218(9) 0.0174(8) -0.0007(7) -0.0010(7) -0.0044(8)
O11 0.0347(8) 0.0485(8) 0.0239(7) 0.0067(6) -0.0099(6) -0.0206(7)
O12 0.0259(7) 0.0307(7) 0.0208(6) 0.0080(5) -0.0029(5) -0.0057(6)
C8 0.0189(9) 0.0161(8) 0.0237(9) -0.0012(7) 0.0044(7) 0.0031(7)
O9 0.0279(7) 0.0189(6) 0.0248(6) 0.0045(5) -0.0031(5) -0.0033(6)
O10 0.0301(8) 0.0184(6) 0.0300(7) -0.0002(5) -0.0056(6) -0.0061(6)
C9 0.0176(9) 0.0202(8) 0.0162(8) -0.0006(6) 0.0019(7) -0.0011(7)
O7 0.0275(8) 0.0207(6) 0.0306(7) 0.0026(5) -0.0031(6) -0.0092(6)
O8 0.0290(8) 0.0284(7) 0.0253(7) 0.0024(5) -0.0101(6) -0.0066(6)
C10 0.0116(8) 0.0174(8) 0.0171(8) -0.0011(6) 0.0005(6) 0.0001(6)
C11 0.0158(9) 0.0178(8) 0.0180(8) 0.0036(6) 0.0021(6) -0.0013(7)
C12 0.0128(9) 0.0246(9) 0.0154(8) 0.0018(6) -0.0002(6) 0.0006(7)
C13 0.0114(8) 0.0228(8) 0.0165(8) -0.0028(6) -0.0003(6) -0.0016(7)
C14 0.0120(8) 0.0169(8) 0.0179(8) -0.0003(6) 0.0026(6) 0.0015(7)
C15 0.0144(9) 0.0182(8) 0.0162(8) 0.0023(6) -0.0001(6) 0.0034(7)
C16 0.0142(8) 0.0196(8) 0.0159(8) 0.0007(6) 0.0006(6) -0.0009(7)
O1 0.0289(8) 0.0183(6) 0.0315(7) 0.0023(5) -0.0042(6) -0.0077(6)
O2 0.0215(7) 0.0286(7) 0.0203(6) 0.0009(5) -0.0081(5) -0.0034(6)
C17 0.0193(10) 0.0387(11) 0.0172(8) 0.0059(7) -0.0011(7) -0.0046(8)
O5 0.0350(9) 0.0468(8) 0.0370(8) 0.0172(6) -0.0225(7) -0.0180(7)
O6 0.0325(8) 0.0344(7) 0.0238(7) 0.0108(6) -0.0028(6) -0.0066(6)
C18 0.0135(8) 0.0158(8) 0.0224(8) -0.0004(6) 0.0022(7) 0.0018(7)
O3 0.0283(7) 0.0165(6) 0.0199(6) 0.0017(5) 0.0025(5) 0.0000(5)
O4 0.0223(7) 0.0209(6) 0.0282(6) -0.0015(5) -0.0018(5) -0.0067(5)
N1 0.0198(8) 0.0179(8) 0.0208(8) -0.0051(6) 0.0015(6) -0.0021(6)
C19 0.0188(9) 0.0152(8) 0.0138(7) 0.0000(6) -0.0008(6) -0.0018(7)
C20 0.0209(10) 0.0270(9) 0.0148(8) 0.0047(7) 0.0011(7) 0.0039(8)
C21 0.0172(9) 0.0352(10) 0.0242(9) 0.0104(8) -0.0017(7) -0.0056(8)
C22 0.0320(11) 0.0211(9) 0.0262(9) 0.0033(7) -0.0059(8) -0.0102(9)
C23 0.0348(12) 0.0181(9) 0.0238(9) -0.0045(7) -0.0005(8) 0.0003(8)
C24 0.0236(10) 0.0191(8) 0.0195(8) -0.0007(7) 0.0009(7) 0.0009(7)
C25 0.0257(11) 0.0316(10) 0.0421(11) -0.0105(9) 0.0081(9) 0.0049(9)
C26 0.0230(10) 0.0418(11) 0.0299(10) 0.0018(8) 0.0066(8) 0.0093(9)
N2 0.0271(10) 0.0409(10) 0.0195(8) -0.0014(8) -0.0019(7) 0.0067(8)
C27 0.0259(11) 0.0425(11) 0.0136(8) -0.0028(7) -0.0048(7) 0.0061(9)
C28 0.0253(11) 0.0547(13) 0.0208(9) -0.0106(9) -0.0038(8) 0.0057(10)
C29 0.0303(12) 0.0644(15) 0.0321(11) -0.0141(10) -0.0011(9) -0.0058(11)
C30 0.0483(15) 0.0484(13) 0.0349(12) -0.0098(10) -0.0041(11) -0.0014(12)
C31 0.0490(15) 0.0447(13) 0.0276(10) -0.0064(9) -0.0034(10) 0.0160(11)
C32 0.0311(12) 0.0471(12) 0.0171(9) 0.0005(8) -0.0019(8) 0.0142(9)
C33 0.0243(12) 0.0776(16) 0.0457(13) -0.0291(12) 0.0026(10) 0.0023(11)
C34 0.0332(13) 0.0591(14) 0.0384(12) -0.0044(10) 0.0073(10) 0.0179(11)

loop_
_atom_type_symbol
_atom_type_description
_atom_type_scat_dispersion_real
_atom_type_scat_dispersion_imag
_atom_type_scat_source
C C 0.0033 0.0016 'International Tables Vol C Tables 4.2.6.8 and 6.1.1.4'
H H 0.0000 0.0000 'International Tables Vol C Tables 4.2.6.8 and 6.1.1.4'
N N 0.0061 0.0033 'International Tables Vol C Tables 4.2.6.8 and 6.1.1.4'
O O 0.0106 0.0060 'International Tables Vol C Tables 4.2.6.8 and 6.1.1.4'

loop_
_geom_angle_atom_site_label_1
_geom_angle_atom_site_label_2
_geom_angle_atom_site_label_3
_geom_angle
H13B O13 H13C 95(6)
H13B O13 H13A 114(3)
H13C O13 H13A 107(4)
H14A O14 H14B 110(4)
H14A O14 H15A 84(3)
H14B O14 H15A 56(4)
H14A O15 H14B 114(2)
H14A O15 H15A 115(4)
H14A O15 H15B 138(5)
H14B O15 H15A 96(5)
H14B O15 H15B 79(5)
H15A O15 H15B 102(5)
C2 C1 C9 120.12(14)
C6 C1 C2 120.32(14)
C6 C1 C9 119.56(14)
C1 C2 H2X 120.1
C1 C2 C3 119.88(14)
C3 C2 H2X 120.1
C2 C3 C7 120.58(14)
C4 C3 C2 119.55(15)
C4 C3 C7 119.86(14)
C3 C4 H4 119.7
C5 C4 C3 120.68(14)
C5 C4 H4 119.7
C4 C5 C6 119.48(14)
C4 C5 C8 119.36(13)
C6 C5 C8 121.16(14)
C1 C6 C5 120.09(14)
C1 C6 H6X 120.0
C5 C6 H6X 120.0
O11 C7 C3 119.38(14)
O11 C7 O12 124.27(15)
O12 C7 C3 116.35(14)
C7 O12 H12 113(2)
O9 C8 C5 113.74(13)
O10 C8 C5 121.91(15)
O10 C8 O9 124.35(14)
C8 O9 H9 111.8(15)
O7 C9 C1 118.09(14)
O8 C9 C1 117.44(14)
O8 C9 O7 124.46(14)
C9 O7 H7 119(3)
C9 O8 H8 115(3)
C11 C10 C15 119.99(13)
C11 C10 C16 120.64(13)
C15 C10 C16 119.33(14)
C10 C11 H11 120.0
C10 C11 C12 119.92(14)
C12 C11 H11 120.0
C11 C12 C17 121.64(14)
C13 C12 C11 119.41(14)
C13 C12 C17 118.89(13)
C12 C13 H13 119.4
C12 C13 C14 121.23(13)
C14 C13 H13 119.4
C13 C14 C18 119.37(13)
C15 C14 C13 119.15(14)
C15 C14 C18 121.44(14)
C10 C15 H15 119.9
C14 C15 C10 120.30(14)
C14 C15 H15 119.9
O1 C16 C10 117.82(14)
O2 C16 C10 117.82(13)
O2 C16 O1 124.35(14)
C16 O1 H1 117(2)
C16 O2 H2 117(3)
O5 C17 C12 118.56(15)
O5 C17 O6 124.81(16)
O6 C17 C12 116.61(14)
C17 O6 H6 112(2)
O3 C18 C14 117.06(12)
O4 C18 C14 118.14(14)
O4 C18 O3 124.80(14)
H1A N1 H1B 102.1(17)
H1A N1 H1C 108.2(16)
H1B N1 H1C 103.3(17)
C19 N1 H1A 112.7(11)
C19 N1 H1B 115.2(12)
C19 N1 H1C 114.2(11)
C20 C19 N1 117.33(15)
C20 C19 C24 123.64(14)
C24 C19 N1 119.03(15)
C19 C20 C21 117.27(17)
C19 C20 C26 122.42(15)
C21 C20 C26 120.31(17)
C20 C21 H21 119.6
C22 C21 C20 120.87(17)
C22 C21 H21 119.6
C21 C22 H22 119.9
C23 C22 C21 120.25(15)
C23 C22 H22 119.9
C22 C23 H23 119.3
C22 C23 C24 121.36(18)
C24 C23 H23 119.3
C19 C24 C23 116.62(17)
C19 C24 C25 123.08(14)
C23 C24 C25 120.31(17)
C24 C25 H25A 109.5
C24 C25 H25B 109.5
C24 C25 H25C 109.5
H25A C25 H25B 109.5
H25A C25 H25C 109.5
H25B C25 H25C 109.5
C20 C26 H26A 109.5
C20 C26 H26B 109.5
C20 C26 H26C 109.5
H26A C26 H26B 109.5
H26A C26 H26C 109.5
H26B C26 H26C 109.5
H2A N2 H2B 104(2)
H2A N2 H2C 108(2)
H2B N2 H2C 107.6(18)
C27 N2 H2A 116.1(17)
C27 N2 H2B 110.2(12)
C27 N2 H2C 110.9(14)
C28 C27 N2 118.41(18)
C28 C27 C32 123.36(17)
C32 C27 N2 118.24(18)
C27 C28 C29 117.1(2)
C27 C28 C33 122.58(17)
C29 C28 C33 120.34(19)
C28 C29 H29 119.4
C30 C29 C28 121.1(2)
C30 C29 H29 119.4
C29 C30 H30 119.9
C29 C30 C31 120.28(19)
C31 C30 H30 119.9
C30 C31 H31 119.5
C30 C31 C32 121.1(2)
C32 C31 H31 119.5
C27 C32 C34 122.24(17)
C31 C32 C27 117.10(19)
C31 C32 C34 120.7(2)
C28 C33 H33A 109.5
C28 C33 H33B 109.5
C28 C33 H33C 109.5
H33A C33 H33B 109.5
H33A C33 H33C 109.5
H33B C33 H33C 109.5
C32 C34 H34A 109.5
C32 C34 H34B 109.5
C32 C34 H34C 109.5
H34A C34 H34B 109.5
H34A C34 H34C 109.5
H34B C34 H34C 109.5

loop_
_geom_bond_atom_site_label_1
_geom_bond_atom_site_label_2
_geom_bond_distance
O13 H13B 0.848(10)
O13 H13C 0.853(10)
O13 H13A 0.848(10)
O14 H14A 0.855(10)
O14 H14B 0.853(10)
O14 H15A 1.38(3)
O15 H14A 0.98(4)
O15 H14B 0.68(4)
O15 H15A 0.854(10)
O15 H15B 0.856(10)
C1 C2 1.391(2)
C1 C6 1.384(2)
C1 C9 1.487(2)
C2 H2X 0.9300
C2 C3 1.391(2)
C3 C4 1.389(2)
C3 C7 1.495(2)
C4 H4 0.9300
C4 C5 1.389(2)
C5 C6 1.392(2)
C5 C8 1.496(2)
C6 H6X 0.9300
C7 O11 1.2451(19)
C7 O12 1.2754(19)
O12 H12 0.861(10)
C8 O9 1.3111(19)
C8 O10 1.2150(18)
O9 H9 0.884(10)
C9 O7 1.2648(19)
C9 O8 1.2632(19)
O7 H7 0.849(10)
O8 H8 0.850(10)
C10 C11 1.391(2)
C10 C15 1.394(2)
C10 C16 1.479(2)
C11 H11 0.9300
C11 C12 1.392(2)
C12 C13 1.386(2)
C12 C17 1.498(2)
C13 H13 0.9300
C13 C14 1.388(2)
C14 C15 1.387(2)
C14 C18 1.502(2)
C15 H15 0.9300
C16 O1 1.2668(18)
C16 O2 1.2644(18)
O1 H1 0.843(10)
O2 H2 0.844(10)
C17 O5 1.2338(19)
C17 O6 1.2810(19)
O6 H6 0.848(10)
C18 O3 1.2763(18)
C18 O4 1.2418(17)
N1 H1A 0.97(2)
N1 H1B 0.95(2)
N1 H1C 0.95(2)
N1 C19 1.4707(19)
C19 C20 1.385(2)
C19 C24 1.391(2)
C20 C21 1.392(2)
C20 C26 1.498(3)
C21 H21 0.9300
C21 C22 1.379(3)
C22 H22 0.9300
C22 C23 1.374(3)
C23 H23 0.9300
C23 C24 1.394(2)
C24 C25 1.501(2)
C25 H25A 0.9600
C25 H25B 0.9600
C25 H25C 0.9600
C26 H26A 0.9600
C26 H26B 0.9600
C26 H26C 0.9600
N2 H2A 0.83(3)
N2 H2B 1.05(3)
N2 H2C 0.94(3)
N2 C27 1.476(2)
C27 C28 1.385(3)
C27 C32 1.390(3)
C28 C29 1.395(3)
C28 C33 1.505(3)
C29 H29 0.9300
C29 C30 1.369(3)
C30 H30 0.9300
C30 C31 1.378(3)
C31 H31 0.9300
C31 C32 1.389(3)
C32 C34 1.502(3)
C33 H33A 0.9600
C33 H33B 0.9600
C33 H33C 0.9600
C34 H34A 0.9600
C34 H34B 0.9600
C34 H34C 0.9600
